data_4020839
loop_
_publ_author_name
'Fei Ding'
'Mark T. Valahovic'
'Joseph M. Keane'
'Mitchell R. Anstey'
'Michal Sabat'
'Carl O. Trindle'
'W. Dean Harman'

_publ_section_title
;
 Diastereo- and Enantioselective Dearomatization
 of Rhenium-Bound Naphthalenes
;
_journal_name_full 'Journal of Organic Chemistry'
_journal_page_first 2257
_journal_page_last 2267
_journal_paper_doi 10.1021/jo030318k
_journal_volume 69
_journal_year 2004
_chemical_formula_sum 'C38 H44 B N7 O8 Re'
_chemical_formula_weight 923.81
_space_group_IT_number 2
_symmetry_cell_setting triclinic
_symmetry_space_group_name_Hall '-P 1'
_symmetry_space_group_name_H-M 'P -1'
_cell_angle_alpha 96.4390(10)
_cell_angle_beta 103.1900(10)
_cell_angle_gamma 108.5630(10)
_cell_formula_units_Z 2
_cell_length_a 9.6577(7)
_cell_length_b 14.0528(10)
_cell_length_c 15.9393(11)
_cell_measurement_temperature 153(2)
_cell_volume 1956.2(2)
_diffrn_ambient_temperature 153(2)
_exptl_crystal_density_diffrn 1.568
_cod_depositor_comments
;
The following automatic conversions were performed:
'_symmetry_cell_setting' value 'Triclinic' changed to 'triclinic'
according to '/home/saulius/struct/CIF-dictionaries/cif_core.dic'
dictionary named 'cif_core.dic' version 2.4.1 from 2010-06-29.

Automatic conversion script
Id: cif_fix_enum 1527 2010-12-29 10:47:43Z saulius 
;
_cod_database_code 4020839

loop_
_symmetry_equiv_pos_as_xyz
'x, y, z'
'-x, -y, -z'

loop_
_atom_site_label
_atom_site_type_symbol
_atom_site_fract_x
_atom_site_fract_y
_atom_site_fract_z
_atom_site_U_iso_or_equiv
_atom_site_adp_type
_atom_site_occupancy
_atom_site_symmetry_multiplicity
_atom_site_calc_flag
_atom_site_refinement_flags
_atom_site_disorder_assembly
_atom_site_disorder_group
Re Re 1.023220(7) 0.361782(5) 0.240127(4) 0.01166(2) Uani 1 1 d . . .
O1 O 0.62799(15) 0.01692(11) 0.16738(9) 0.0238(3) Uani 1 1 d . . .
O1S O 0.6086(2) 0.70650(16) 0.16376(17) 0.0661(6) Uani 1 1 d . . .
O2 O 0.64939(16) -0.07279(12) 0.27444(10) 0.0298(3) Uani 1 1 d . . .
O2S O 0.5600(2) 0.12795(13) 0.52753(13) 0.0463(5) Uani 1 1 d . . .
O3 O 0.84050(15) -0.09372(10) 0.11356(8) 0.0191(3) Uani 1 1 d . . .
O4 O 0.97319(16) -0.12201(10) 0.23791(9) 0.0250(3) Uani 1 1 d . . .
O5 O 1.17051(16) 0.24463(10) 0.52007(8) 0.0224(3) Uani 1 1 d . . .
O6 O 1.21555(17) 0.32027(11) 0.12490(10) 0.0263(3) Uani 1 1 d . . .
N1 N 1.00787(17) 0.49266(11) 0.18269(10) 0.0157(3) Uani 1 1 d . . .
N2 N 1.03506(17) 0.58450(11) 0.23392(10) 0.0171(3) Uani 1 1 d . . .
N3 N 0.90712(16) 0.42000(11) 0.32877(10) 0.0154(3) Uani 1 1 d . . .
N4 N 0.95702(17) 0.52279(11) 0.36185(10) 0.0161(3) Uani 1 1 d . . .
N5 N 1.22746(16) 0.47650(11) 0.32487(10) 0.0156(3) Uani 1 1 d . . .
N6 N 1.22967(17) 0.57095(11) 0.35878(10) 0.0171(3) Uani 1 1 d . . .
N7 N 0.81232(17) 0.28762(11) 0.13569(10) 0.0164(3) Uani 1 1 d . . .
C1 C 1.06343(19) 0.27418(12) 0.34355(11) 0.0136(3) Uani 1 1 d . . .
C1S C 0.5277(3) 0.6189(2) 0.15779(18) 0.0413(6) Uani 1 1 d . . .
C2 C 0.94021(19) 0.20882(12) 0.27028(11) 0.0130(3) Uani 1 1 d . . .
C2S C 0.5932(4) 0.5381(3) 0.1786(2) 0.0621(9) Uani 1 1 d . . .
H2S1 H 0.6179 0.5114 0.1280 0.093 Uiso 1 1 calc R . .
H2S2 H 0.5201 0.4836 0.1939 0.093 Uiso 1 1 calc R . .
H2S3 H 0.6837 0.5674 0.2270 0.093 Uiso 1 1 calc R . .
C3 C 0.95681(19) 0.11813(13) 0.21721(11) 0.0141(3) Uani 1 1 d . . .
C3S C 0.3599(3) 0.5887(2) 0.1348(2) 0.0589(9) Uani 1 1 d . . .
H3S1 H 0.3258 0.5733 0.1854 0.088 Uiso 1 1 calc R . .
H3S2 H 0.3138 0.5293 0.0882 0.088 Uiso 1 1 calc R . .
H3S3 H 0.3314 0.6441 0.1160 0.088 Uiso 1 1 calc R . .
C4 C 1.1613(2) 0.08314(14) 0.15802(13) 0.0208(4) Uani 1 1 d . . .
C4S C 0.6696(3) 0.10416(15) 0.52510(15) 0.0298(5) Uani 1 1 d . . .
C5 C 1.3101(2) 0.08989(15) 0.16551(15) 0.0256(4) Uani 1 1 d . . .
C5S C 0.7431(3) 0.0630(2) 0.59770(18) 0.0451(6) Uani 1 1 d . . .
H5S1 H 0.7731 0.1108 0.6523 0.068 Uiso 1 1 calc R . .
H5S2 H 0.8312 0.0527 0.5862 0.068 Uiso 1 1 calc R . .
H5S3 H 0.6724 -0.0012 0.6015 0.068 Uiso 1 1 calc R . .
C6 C 1.4234(2) 0.14614(16) 0.24106(16) 0.0274(4) Uani 1 1 d . . .
C6S C 0.7373(4) 0.1149(3) 0.4512(2) 0.0711(10) Uani 1 1 d . . .
H6S1 H 0.6734 0.1327 0.4049 0.107 Uiso 1 1 calc R . .
H6S2 H 0.7464 0.0512 0.4297 0.107 Uiso 1 1 calc R . .
H6S3 H 0.8362 0.1677 0.4708 0.107 Uiso 1 1 calc R . .
C7 C 1.3879(2) 0.19692(15) 0.30784(14) 0.0227(4) Uani 1 1 d . . .
C8 C 1.20465(19) 0.24847(13) 0.37502(11) 0.0151(3) Uani 1 1 d . . .
C9 C 1.2381(2) 0.19019(13) 0.30132(12) 0.0163(3) Uani 1 1 d . . .
C10 C 1.1229(2) 0.13120(13) 0.22608(12) 0.0160(3) Uani 1 1 d . . .
C11 C 0.87612(19) 0.01710(13) 0.24561(11) 0.0148(3) Uani 1 1 d . . .
C12 C 0.7043(2) -0.01018(13) 0.22323(12) 0.0168(3) Uani 1 1 d . . .
C13 C 0.4847(3) -0.1157(2) 0.2546(2) 0.0393(6) Uani 1 1 d . . .
C14 C 0.90322(19) -0.07450(13) 0.20037(12) 0.0165(3) Uani 1 1 d . . .
C15 C 0.8635(3) -0.17749(16) 0.06416(15) 0.0261(4) Uani 1 1 d . . .
C16 C 1.1937(2) 0.18742(14) 0.44883(12) 0.0181(3) Uani 1 1 d . . .
C17 C 1.1832(3) 0.1987(2) 0.59494(16) 0.0346(5) Uani 1 1 d . . .
C18 C 1.0065(2) 0.64977(15) 0.18230(13) 0.0218(4) Uani 1 1 d . . .
C19 C 0.9596(2) 0.59987(15) 0.09592(13) 0.0238(4) Uani 1 1 d . . .
C20 C 0.9624(2) 0.50198(14) 0.09923(12) 0.0197(3) Uani 1 1 d . . .
C21 C 0.8766(2) 0.54139(15) 0.41687(12) 0.0212(4) Uani 1 1 d . . .
C22 C 0.7724(2) 0.45013(16) 0.42006(13) 0.0238(4) Uani 1 1 d . . .
C23 C 0.7958(2) 0.37662(15) 0.36468(13) 0.0200(4) Uani 1 1 d . . .
C24 C 1.3746(2) 0.63266(15) 0.39961(13) 0.0222(4) Uani 1 1 d . . .
C25 C 1.4692(2) 0.57838(15) 0.39341(14) 0.0235(4) Uani 1 1 d . . .
C26 C 1.3726(2) 0.48181(14) 0.34583(13) 0.0193(3) Uani 1 1 d . . .
C27 C 0.8021(2) 0.22285(14) 0.06345(12) 0.0212(4) Uani 1 1 d . . .
C28 C 0.6687(3) 0.17397(17) -0.00274(14) 0.0295(5) Uani 1 1 d . . .
C29 C 0.5385(3) 0.19292(18) 0.00243(15) 0.0329(5) Uani 1 1 d . . .
C30 C 0.5480(2) 0.26130(17) 0.07460(14) 0.0288(4) Uani 1 1 d . . .
C31 C 0.6849(2) 0.30654(15) 0.13926(13) 0.0217(4) Uani 1 1 d . . .
C32 C 1.1378(2) 0.33085(13) 0.17053(11) 0.0162(3) Uani 1 1 d . . .
B B 1.0853(2) 0.59825(15) 0.33493(13) 0.0174(4) Uani 1 1 d . . .
H1 H 1.028(2) 0.3023(16) 0.3922(14) 0.020(5) Uiso 1 1 d . . .
H1B H 1.110(2) 0.6775(14) 0.3643(12) 0.009(5) Uiso 1 1 d . . .
H2 H 0.845(2) 0.1959(15) 0.2741(13) 0.013(5) Uiso 1 1 d . . .
H3 H 0.905(2) 0.1081(14) 0.1538(13) 0.010(5) Uiso 1 1 d . . .
H4 H 1.087(2) 0.0469(15) 0.1078(14) 0.014(5) Uiso 1 1 d . . .
H5 H 1.332(2) 0.0578(17) 0.1193(15) 0.024(6) Uiso 1 1 d . . .
H6 H 1.522(3) 0.151(2) 0.2464(17) 0.045(8) Uiso 1 1 d . . .
H7 H 1.469(3) 0.2406(17) 0.3607(15) 0.024(6) Uiso 1 1 d . . .
H8 H 1.294(2) 0.3124(15) 0.4003(13) 0.015(5) Uiso 1 1 d . . .
H11 H 0.911(2) 0.0225(14) 0.3057(13) 0.007(4) Uiso 1 1 d . . .
H13A H 0.445(3) -0.059(2) 0.2487(17) 0.045(8) Uiso 1 1 d . . .
H13B H 0.470(3) -0.143(2) 0.3066(18) 0.044(8) Uiso 1 1 d . . .
H13C H 0.446(4) -0.170(2) 0.202(2) 0.066(10) Uiso 1 1 d . . .
H15A H 0.973(3) -0.1638(18) 0.0747(15) 0.031(6) Uiso 1 1 d . . .
H15B H 0.819(3) -0.238(2) 0.0827(16) 0.036(7) Uiso 1 1 d . . .
H15C H 0.827(3) -0.1777(18) 0.0060(17) 0.029(6) Uiso 1 1 d . . .
H16A H 1.107(3) 0.1183(17) 0.4276(14) 0.023(6) Uiso 1 1 d . . .
H16B H 1.287(2) 0.1735(16) 0.4692(14) 0.020(5) Uiso 1 1 d . . .
H17A H 1.110(3) 0.1288(19) 0.5806(16) 0.031(6) Uiso 1 1 d . . .
H17B H 1.168(3) 0.2414(19) 0.6399(17) 0.037(7) Uiso 1 1 d . . .
H17C H 1.283(4) 0.199(2) 0.616(2) 0.057(9) Uiso 1 1 d . . .
H18 H 1.022(2) 0.7146(17) 0.2082(14) 0.022(6) Uiso 1 1 d . . .
H19 H 0.933(3) 0.6271(19) 0.0486(17) 0.036(7) Uiso 1 1 d . . .
H20 H 0.940(2) 0.4493(15) 0.0534(13) 0.011(5) Uiso 1 1 d . . .
H21 H 0.892(2) 0.6050(17) 0.4446(14) 0.022(6) Uiso 1 1 d . . .
H22 H 0.701(3) 0.4399(18) 0.4558(16) 0.034(7) Uiso 1 1 d . . .
H23 H 0.750(2) 0.3064(15) 0.3521(13) 0.013(5) Uiso 1 1 d . . .
H24 H 1.391(3) 0.7021(19) 0.4219(16) 0.033(7) Uiso 1 1 d . . .
H25 H 1.573(3) 0.6011(17) 0.4167(15) 0.024(6) Uiso 1 1 d . . .
H26 H 1.394(2) 0.4254(17) 0.3291(14) 0.022(6) Uiso 1 1 d . . .
H27 H 0.885(3) 0.2098(17) 0.0586(14) 0.022(6) Uiso 1 1 d . . .
H28 H 0.665(3) 0.1266(19) -0.0495(16) 0.034(7) Uiso 1 1 d . . .
H29 H 0.450(3) 0.164(2) -0.0400(18) 0.045(8) Uiso 1 1 d . . .
H30 H 0.460(3) 0.2764(19) 0.0828(17) 0.041(7) Uiso 1 1 d . . .
H31 H 0.697(2) 0.3586(16) 0.1892(14) 0.019(5) Uiso 1 1 d . . .

loop_
_atom_site_aniso_label
_atom_site_aniso_U_11
_atom_site_aniso_U_22
_atom_site_aniso_U_33
_atom_site_aniso_U_23
_atom_site_aniso_U_13
_atom_site_aniso_U_12
Re 0.01188(3) 0.01083(3) 0.01288(3) 0.00076(2) 0.00352(2) 0.00535(2)
O1 0.0175(6) 0.0268(7) 0.0284(7) 0.0085(6) 0.0053(5) 0.0092(6)
O1S 0.0422(11) 0.0502(13) 0.0958(18) 0.0225(12) 0.0175(12) 0.0015(10)
O2 0.0207(7) 0.0352(8) 0.0371(8) 0.0204(7) 0.0117(6) 0.0077(6)
O2S 0.0394(10) 0.0314(9) 0.0603(12) -0.0059(8) -0.0049(9) 0.0205(8)
O3 0.0214(6) 0.0165(6) 0.0180(6) -0.0016(5) 0.0019(5) 0.0092(5)
O4 0.0262(7) 0.0224(7) 0.0302(8) 0.0074(6) 0.0039(6) 0.0157(6)
O5 0.0302(7) 0.0245(7) 0.0154(6) 0.0055(5) 0.0062(5) 0.0132(6)
O6 0.0326(8) 0.0244(7) 0.0295(8) 0.0042(6) 0.0205(6) 0.0125(6)
N1 0.0186(7) 0.0132(6) 0.0168(7) 0.0016(5) 0.0060(6) 0.0075(6)
N2 0.0203(7) 0.0131(6) 0.0200(7) 0.0019(5) 0.0065(6) 0.0085(6)
N3 0.0148(7) 0.0152(7) 0.0171(7) 0.0008(5) 0.0048(5) 0.0069(5)
N4 0.0180(7) 0.0152(7) 0.0160(7) -0.0012(5) 0.0047(6) 0.0085(6)
N5 0.0156(7) 0.0139(7) 0.0173(7) 0.0014(5) 0.0045(5) 0.0061(5)
N6 0.0182(7) 0.0123(6) 0.0192(7) -0.0004(5) 0.0044(6) 0.0051(6)
N7 0.0174(7) 0.0154(7) 0.0146(7) 0.0022(5) 0.0017(5) 0.0056(6)
C1 0.0160(8) 0.0124(7) 0.0139(7) 0.0028(6) 0.0044(6) 0.0066(6)
C1S 0.0338(13) 0.0445(15) 0.0477(15) 0.0161(12) 0.0183(11) 0.0095(11)
C2 0.0119(7) 0.0128(7) 0.0156(8) 0.0019(6) 0.0046(6) 0.0058(6)
C2S 0.0464(17) 0.065(2) 0.093(3) 0.0261(19) 0.0354(18) 0.0298(16)
C3 0.0148(7) 0.0128(7) 0.0151(8) 0.0017(6) 0.0047(6) 0.0055(6)
C3S 0.0326(14) 0.0479(17) 0.092(2) 0.0294(17) 0.0117(15) 0.0080(12)
C4 0.0243(9) 0.0155(8) 0.0256(10) 0.0024(7) 0.0128(8) 0.0078(7)
C4S 0.0305(11) 0.0175(9) 0.0321(11) -0.0037(8) -0.0024(9) 0.0069(8)
C5 0.0284(10) 0.0207(9) 0.0347(11) 0.0036(8) 0.0193(9) 0.0114(8)
C5S 0.0400(14) 0.0567(17) 0.0452(15) 0.0161(13) 0.0082(12) 0.0267(13)
C6 0.0200(9) 0.0269(10) 0.0429(12) 0.0082(9) 0.0163(9) 0.0130(8)
C6S 0.068(2) 0.104(3) 0.0469(18) 0.0307(19) 0.0196(17) 0.030(2)
C7 0.0170(9) 0.0236(9) 0.0303(10) 0.0060(8) 0.0075(8) 0.0101(7)
C8 0.0141(7) 0.0153(8) 0.0166(8) 0.0028(6) 0.0035(6) 0.0066(6)
C9 0.0163(8) 0.0155(8) 0.0208(8) 0.0050(6) 0.0072(6) 0.0088(6)
C10 0.0174(8) 0.0133(7) 0.0212(8) 0.0048(6) 0.0088(7) 0.0078(6)
C11 0.0163(8) 0.0131(7) 0.0143(8) 0.0014(6) 0.0032(6) 0.0056(6)
C12 0.0178(8) 0.0132(7) 0.0194(8) 0.0007(6) 0.0068(7) 0.0051(6)
C13 0.0211(10) 0.0472(15) 0.0553(17) 0.0269(14) 0.0184(11) 0.0088(10)
C14 0.0144(8) 0.0134(7) 0.0196(8) 0.0024(6) 0.0026(6) 0.0040(6)
C15 0.0299(11) 0.0210(10) 0.0269(11) -0.0039(8) 0.0081(9) 0.0111(8)
C16 0.0186(8) 0.0178(8) 0.0181(8) 0.0036(7) 0.0023(7) 0.0088(7)
C17 0.0465(15) 0.0373(13) 0.0230(11) 0.0129(10) 0.0110(10) 0.0157(12)
C18 0.0283(10) 0.0162(8) 0.0260(10) 0.0058(7) 0.0098(8) 0.0129(8)
C19 0.0339(11) 0.0236(9) 0.0217(9) 0.0101(8) 0.0106(8) 0.0168(8)
C20 0.0244(9) 0.0203(9) 0.0177(8) 0.0040(7) 0.0079(7) 0.0111(7)
C21 0.0246(9) 0.0254(9) 0.0181(9) 0.0002(7) 0.0071(7) 0.0156(8)
C22 0.0240(9) 0.0314(10) 0.0228(9) 0.0044(8) 0.0124(8) 0.0151(8)
C23 0.0179(8) 0.0215(9) 0.0225(9) 0.0046(7) 0.0081(7) 0.0079(7)
C24 0.0204(9) 0.0163(8) 0.0244(9) -0.0007(7) 0.0039(7) 0.0025(7)
C25 0.0139(8) 0.0211(9) 0.0303(10) 0.0031(8) 0.0027(7) 0.0026(7)
C26 0.0152(8) 0.0169(8) 0.0258(9) 0.0040(7) 0.0052(7) 0.0060(7)
C27 0.0253(9) 0.0193(9) 0.0184(9) 0.0025(7) 0.0020(7) 0.0106(7)
C28 0.0342(11) 0.0254(10) 0.0205(10) -0.0035(8) -0.0034(8) 0.0100(9)
C29 0.0241(10) 0.0336(12) 0.0264(11) -0.0004(9) -0.0074(8) 0.0033(9)
C30 0.0179(9) 0.0359(12) 0.0278(11) 0.0042(9) 0.0004(8) 0.0082(8)
C31 0.0178(8) 0.0258(10) 0.0198(9) 0.0024(7) 0.0026(7) 0.0083(7)
C32 0.0188(8) 0.0127(7) 0.0169(8) 0.0013(6) 0.0052(6) 0.0057(6)
B 0.0198(9) 0.0144(9) 0.0181(9) 0.0005(7) 0.0043(7) 0.0077(7)

loop_
_geom_bond_atom_site_label_1
_geom_bond_atom_site_label_2
_geom_bond_distance
_geom_bond_site_symmetry_2
_geom_bond_publ_flag
Re C32 1.8443(17) . ?
Re N5 2.1413(15) . ?
Re N7 2.1721(15) . ?
Re N1 2.1753(15) . ?
Re C2 2.1919(17) . ?
Re C1 2.2025(17) . ?
Re N3 2.2296(14) . ?
O1 C12 1.198(2) . ?
O1S C1S 1.209(3) . ?
O2 C12 1.335(2) . ?
O2 C13 1.453(3) . ?
O2S C4S 1.214(3) . ?
O3 C14 1.336(2) . ?
O3 C15 1.447(2) . ?
O4 C14 1.205(2) . ?
O5 C16 1.418(2) . ?
O5 C17 1.418(3) . ?
O6 C32 1.188(2) . ?
N1 C20 1.337(2) . ?
N1 N2 1.3608(19) . ?
N2 C18 1.349(2) . ?
N2 B 1.542(3) . ?
N3 C23 1.340(2) . ?
N3 N4 1.3663(19) . ?
N4 C21 1.352(2) . ?
N4 B 1.534(3) . ?
N5 C26 1.341(2) . ?
N5 N6 1.3675(19) . ?
N6 C24 1.349(2) . ?
N6 B 1.538(3) . ?
N7 C27 1.349(2) . ?
N7 C31 1.351(2) . ?
C1 C2 1.433(2) . ?
C1 C8 1.511(2) . ?
C1S C3S 1.483(4) . ?
C1S C2S 1.499(4) . ?
C2 C3 1.522(2) . ?
C3 C10 1.526(2) . ?
C3 C11 1.558(2) . ?
C4 C5 1.386(3) . ?
C4 C10 1.396(2) . ?
C4S C6S 1.472(4) . ?
C4S C5S 1.488(3) . ?
C5 C6 1.381(3) . ?
C6 C7 1.383(3) . ?
C7 C9 1.398(2) . ?
C8 C9 1.510(2) . ?
C8 C16 1.535(2) . ?
C9 C10 1.394(2) . ?
C11 C12 1.524(2) . ?
C11 C14 1.529(2) . ?
C18 C19 1.374(3) . ?
C19 C20 1.391(3) . ?
C21 C22 1.370(3) . ?
C22 C23 1.390(3) . ?
C24 C25 1.377(3) . ?
C25 C26 1.388(3) . ?
C27 C28 1.378(3) . ?
C28 C29 1.384(3) . ?
C29 C30 1.379(3) . ?
C30 C31 1.383(3) . ?
